data_7237509
loop_
_publ_author_name
'Peltier, Jean-David'
'Heinrich, Beno\^it'
'Donnio, Bertrand'
'Jeannin, Olivier'
'Rault-Berthelot, Jo\"elle'
'Jacques, Emmanuel'
'Poriel, Cyril'

_publ_section_title
;
 N-Cyanoimine as an electron-withdrawing functional group for organic
 semiconductors: example of dihydroindacenodithiophene positional isomers
;
_journal_issue 48
_journal_name_full 'Journal of Materials Chemistry C'
_journal_page_first 13197
_journal_paper_doi 10.1039/C8TC04313B
_journal_volume 6
_journal_year 2018
_chemical_formula_sum 'C30 H30 N4 S2'
_chemical_formula_weight 510.7
_space_group_IT_number 2
_space_group_name_Hall '-P 1'
_space_group_name_H-M_alt 'P -1'
_symmetry_cell_setting triclinic
_symmetry_Int_Tables_number 2
_symmetry_space_group_name_Hall '-P 1'
_symmetry_space_group_name_H-M 'P -1'
_atom_sites_solution_hydrogens geom
_audit_conform_dict_location ftp://ftp.iucr.org/pub/cif_core.dic
_audit_conform_dict_name cif_core.dic
_audit_conform_dict_version 2.4.3
_audit_creation_date 2017-01-19T17:05:54-00:00
_audit_creation_method 'WinGX routine CIF_UPDATE'
_audit_update_record
;
2018-06-07 deposited with the CCDC.
2018-10-13 downloaded from the CCDC.
;
_cell_angle_alpha 81.078(5)
_cell_angle_beta 85.447(6)
_cell_angle_gamma 80.052(5)
_cell_formula_units_Z 2
_cell_length_a 7.0293(11)
_cell_length_b 10.0818(13)
_cell_length_c 18.972(3)
_cell_measurement_reflns_used 6801
_cell_measurement_temperature 150(2)
_cell_measurement_theta_max 27.45
_cell_measurement_theta_min 2.78
_cell_measurement_wavelength 0.71073
_cell_volume 1306.4(3)
_computing_cell_refinement 'APEX3 (Bruker, 2015); SAINT (Bruker, 2014)'
_computing_data_collection 'SAINT (Bruker, 2014)'
_computing_data_reduction 'SAINT (Bruker, 2014)'
_computing_molecular_graphics 'Ortep for Windows (Farrugia, 2012)'
_computing_publication_material 'WinGX publication routines (Farrugia, 2012)'
_computing_structure_refinement 'SHELXL-2014/7 (Sheldrick, 2014)'
_computing_structure_solution 'SIR-92 (Altomare et al., 1994)'
_diffrn_ambient_temperature 150(2)
_diffrn_detector 'CCD plate'
_diffrn_measured_fraction_theta_full 1
_diffrn_measured_fraction_theta_max 0.997
_diffrn_measurement_device_type 'D8 VENTURE Bruker AXS'
_diffrn_measurement_method 'CCD rotation images, thick slices'
_diffrn_orient_matrix_UB_11 0.124655
_diffrn_orient_matrix_UB_12 0.002027
_diffrn_orient_matrix_UB_13 -0.029161
_diffrn_orient_matrix_UB_21 0.069828
_diffrn_orient_matrix_UB_22 -0.005183
_diffrn_orient_matrix_UB_23 0.044511
_diffrn_orient_matrix_UB_31 0.022525
_diffrn_orient_matrix_UB_32 -0.101611
_diffrn_orient_matrix_UB_33 0.004854
_diffrn_radiation_monochromator 'multilayer monochromator'
_diffrn_radiation_probe x-ray
_diffrn_radiation_source 'Incoatec microfocus sealed tube'
_diffrn_radiation_type MoK\a
_diffrn_radiation_wavelength 0.71073
_diffrn_reflns_av_R_equivalents 0.1233
_diffrn_reflns_av_unetI/netI 0.1016
_diffrn_reflns_Laue_measured_fraction_full 1
_diffrn_reflns_Laue_measured_fraction_max 0.997
_diffrn_reflns_limit_h_max 9
_diffrn_reflns_limit_h_min -9
_diffrn_reflns_limit_k_max 13
_diffrn_reflns_limit_k_min -11
_diffrn_reflns_limit_l_max 24
_diffrn_reflns_limit_l_min -24
_diffrn_reflns_number 27333
_diffrn_reflns_point_group_measured_fraction_full 1
_diffrn_reflns_point_group_measured_fraction_max 0.997
_diffrn_reflns_theta_full 25.242
_diffrn_reflns_theta_max 27.499
_diffrn_reflns_theta_min 2.176
_diffrn_standards_number 0
_exptl_absorpt_coefficient_mu 0.228
_exptl_absorpt_correction_T_max 0.998
_exptl_absorpt_correction_T_min 0.984
_exptl_absorpt_correction_type multi-scan
_exptl_absorpt_process_details
;
  [Sheldrick, G.M. (2014). SADABS Bruker AXS Inc., Madison, Wisconsin, USA]
;
_exptl_crystal_colour purple
_exptl_crystal_density_diffrn 1.298
_exptl_crystal_density_method 'not measured'
_exptl_crystal_description prism
_exptl_crystal_F_000 544
_exptl_crystal_size_max 0.18
_exptl_crystal_size_mid 0.06
_exptl_crystal_size_min 0.01
_refine_diff_density_max 0.692
_refine_diff_density_min -0.776
_refine_diff_density_rms 0.14
_refine_ls_extinction_coef 0.034(5)
_refine_ls_extinction_expression Fc^*^=kFc[1+0.001xFc^2^\l^3^/sin(2\q)]^-1/4^
_refine_ls_extinction_method 'SHELXL-2014/7 (Sheldrick 2014'
_refine_ls_goodness_of_fit_ref 1.051
_refine_ls_hydrogen_treatment constr
_refine_ls_matrix_type full
_refine_ls_number_constraints 0
_refine_ls_number_parameters 328
_refine_ls_number_reflns 5978
_refine_ls_number_restraints 0
_refine_ls_restrained_S_all 1.051
_refine_ls_R_factor_all 0.1015
_refine_ls_R_factor_gt 0.0601
_refine_ls_shift/su_max 0
_refine_ls_shift/su_mean 0
_refine_ls_structure_factor_coef Fsqd
_refine_ls_weighting_details 'w=1/[\s^2^(Fo^2^)+(0.0744P)^2^+0.5914P] where P=(Fo^2^+2Fc^2^)/3'
_refine_ls_weighting_scheme calc
_refine_ls_wR_factor_gt 0.1424
_refine_ls_wR_factor_ref 0.1698
_reflns_Friedel_coverage 0
_reflns_number_gt 4187
_reflns_number_total 5978
_reflns_threshold_expression 'I > 2\s(I)'
_cod_data_source_file c8tc04313b2.cif
_cod_data_source_block shelx_CCDC1
_cod_database_code 7237509

loop_
_symmetry_equiv_pos_as_xyz
'x, y, z'
'-x, -y, -z'

loop_
_atom_site_label
_atom_site_type_symbol
_atom_site_fract_x
_atom_site_fract_y
_atom_site_fract_z
_atom_site_U_iso_or_equiv
_atom_site_adp_type
_atom_site_occupancy
_atom_site_site_symmetry_order
_atom_site_calc_flag
_atom_site_refinement_flags_posn
_atom_site_refinement_flags_adp
S1 S 0.83912(9) -0.37081(6) 0.44561(3) 0.01813(18) Uani 1 1 d . .
S2 S 0.53798(10) -0.01713(7) 0.73167(3) 0.01982(19) Uani 1 1 d . .
N1 N 0.9011(3) 0.0964(2) 0.31474(12) 0.0194(5) Uani 1 1 d . .
C29 C 0.9480(4) 0.0616(3) 0.24920(15) 0.0214(6) Uani 1 1 d . .
C5 C 0.8699(4) 0.0006(3) 0.36654(13) 0.0160(5) Uani 1 1 d . .
C6 C 0.8031(3) 0.0301(3) 0.43922(13) 0.0154(5) Uani 1 1 d . .
C18 C 1.0928(4) -0.5005(3) 0.25860(15) 0.0233(6) Uani 1 1 d . .
H18A H 1.0186 -0.441 0.2202 0.028 Uiso 1 1 calc R U
H18B H 1.2071 -0.4593 0.2651 0.028 Uiso 1 1 calc R U
C2 C 0.9415(4) -0.2463(3) 0.32267(14) 0.0174(5) Uani 1 1 d . .
H2 H 0.9859 -0.2271 0.2741 0.021 Uiso 1 1 calc R U
C9 C 0.6752(3) 0.0266(2) 0.58035(13) 0.0145(5) Uani 1 1 d . .
C10 C 0.7029(4) 0.1495(3) 0.53669(13) 0.0153(5) Uani 1 1 d . .
C7 C 0.7754(3) -0.0934(3) 0.48276(13) 0.0150(5) Uani 1 1 d . .
C20 C 1.3023(5) -0.6396(3) 0.17085(16) 0.0343(8) Uani 1 1 d . .
H20A H 1.3218 -0.7305 0.1553 0.041 Uiso 1 1 calc R U
H20B H 1.2437 -0.5727 0.1315 0.041 Uiso 1 1 calc R U
C12 C 0.6495(4) 0.2624(3) 0.57902(14) 0.0159(5) Uani 1 1 d . .
C13 C 0.5896(4) 0.2018(3) 0.65108(13) 0.0161(5) Uani 1 1 d . .
C15 C 0.5189(4) 0.2436(3) 0.71716(14) 0.0182(5) Uani 1 1 d . .
H15 H 0.4989 0.3353 0.726 0.022 Uiso 1 1 calc R U
C23 C 0.4095(4) 0.1329(3) 0.84345(15) 0.0260(6) Uani 1 1 d . .
H23A H 0.3195 0.0662 0.8546 0.031 Uiso 1 1 calc R U
H23B H 0.3355 0.2236 0.8497 0.031 Uiso 1 1 calc R U
C4 C 0.8270(4) -0.1994(3) 0.43651(14) 0.0163(5) Uani 1 1 d . .
C14 C 0.6075(4) 0.0636(3) 0.65103(13) 0.0162(5) Uani 1 1 d . .
C16 C 0.4823(4) 0.1355(3) 0.76725(14) 0.0207(6) Uani 1 1 d . .
C8 C 0.7101(3) -0.0974(3) 0.55408(13) 0.0158(5) Uani 1 1 d . .
H8 H 0.6905 -0.18 0.5832 0.019 Uiso 1 1 calc R U
C25 C 0.6890(5) 0.2082(3) 0.89645(16) 0.0285(7) Uani 1 1 d . .
H25A H 0.6012 0.2919 0.9065 0.034 Uiso 1 1 calc R U
H25B H 0.7512 0.2278 0.8481 0.034 Uiso 1 1 calc R U
C30 C 0.6011(4) 0.4875(3) 0.59046(14) 0.0204(6) Uani 1 1 d . .
C19 C 1.1605(5) -0.6398(3) 0.23599(17) 0.0306(7) Uani 1 1 d . .
H19A H 1.0461 -0.677 0.2254 0.037 Uiso 1 1 calc R U
H19B H 1.2227 -0.7015 0.2765 0.037 Uiso 1 1 calc R U
N3 N 0.6568(3) 0.3870(2) 0.55101(12) 0.0183(5) Uani 1 1 d . .
C17 C 0.9664(4) -0.5073(3) 0.32785(15) 0.0225(6) Uani 1 1 d . .
H17A H 0.8428 -0.5349 0.3191 0.027 Uiso 1 1 calc R U
H17B H 1.0324 -0.5779 0.3641 0.027 Uiso 1 1 calc R U
C28 C 1.1094(5) 0.2555(4) 1.00810(19) 0.0441(9) Uani 1 1 d . .
H28A H 1.0513 0.2346 1.0564 0.066 Uiso 1 1 calc R U
H28B H 1.1778 0.333 1.0061 0.066 Uiso 1 1 calc R U
H28C H 1.2009 0.1762 0.9962 0.066 Uiso 1 1 calc R U
C21 C 1.4980(5) -0.6060(4) 0.18300(19) 0.0418(9) Uani 1 1 d . .
H21A H 1.5543 -0.6697 0.224 0.05 Uiso 1 1 calc R U
H21B H 1.48 -0.5128 0.1957 0.05 Uiso 1 1 calc R U
N2 N 0.9864(4) 0.0431(3) 0.19116(14) 0.0337(6) Uani 1 1 d . .
C24 C 0.5700(4) 0.0961(3) 0.89664(15) 0.0272(6) Uani 1 1 d . .
H24A H 0.511 0.0745 0.9453 0.033 Uiso 1 1 calc R U
H24B H 0.6572 0.0132 0.8851 0.033 Uiso 1 1 calc R U
C27 C 0.9517(5) 0.2909(3) 0.95493(17) 0.0342(7) Uani 1 1 d . .
H27A H 1.0102 0.3197 0.907 0.041 Uiso 1 1 calc R U
H27B H 0.8575 0.369 0.9685 0.041 Uiso 1 1 calc R U
C1 C 0.9239(4) -0.3739(3) 0.35684(14) 0.0184(5) Uani 1 1 d . .
C11 C 0.7657(4) 0.1530(3) 0.46516(13) 0.0163(5) Uani 1 1 d . .
H11 H 0.7821 0.2358 0.4356 0.02 Uiso 1 1 calc R U
C3 C 0.8852(4) -0.1463(3) 0.36877(14) 0.0165(5) Uani 1 1 d . .
C26 C 0.8448(5) 0.1740(3) 0.95070(16) 0.0313(7) Uani 1 1 d . .
H26A H 0.7843 0.1463 0.9984 0.038 Uiso 1 1 calc R U
H26B H 0.9395 0.0954 0.9381 0.038 Uiso 1 1 calc R U
N4 N 0.5565(4) 0.5842(2) 0.61773(14) 0.0301(6) Uani 1 1 d . .
C22 C 1.6403(7) -0.6144(5) 0.1179(3) 0.0696(14) Uani 1 1 d . .
H22A H 1.67 -0.7087 0.1082 0.104 Uiso 1 1 calc R U
H22B H 1.7596 -0.5841 0.1275 0.104 Uiso 1 1 calc R U
H22C H 1.5824 -0.5559 0.0763 0.104 Uiso 1 1 calc R U

loop_
_atom_site_aniso_label
_atom_site_aniso_U_11
_atom_site_aniso_U_22
_atom_site_aniso_U_33
_atom_site_aniso_U_23
_atom_site_aniso_U_13
_atom_site_aniso_U_12
S1 0.0182(3) 0.0131(3) 0.0219(3) 0.0007(2) 0.0006(2) -0.0031(2)
S2 0.0224(4) 0.0176(3) 0.0175(3) 0.0019(2) 0.0015(3) -0.0030(3)
N1 0.0222(12) 0.0182(11) 0.0179(11) 0.0000(8) 0.0035(9) -0.0077(9)
C29 0.0261(15) 0.0154(13) 0.0224(14) 0.0001(10) 0.0047(11) -0.0077(11)
C5 0.0136(12) 0.0178(13) 0.0170(12) -0.0007(10) -0.0010(9) -0.0051(10)
C6 0.0117(12) 0.0169(12) 0.0174(12) -0.0003(10) 0.0000(9) -0.0040(10)
C18 0.0265(15) 0.0169(13) 0.0261(14) -0.0032(11) 0.0010(11) -0.0035(11)
C2 0.0150(13) 0.0171(13) 0.0200(13) -0.0042(10) -0.0001(10) -0.0014(10)
C9 0.0092(11) 0.0156(12) 0.0179(12) 0.0002(9) -0.0014(9) -0.0020(9)
C10 0.0131(12) 0.0155(12) 0.0177(12) -0.0008(9) -0.0022(9) -0.0042(10)
C7 0.0123(12) 0.0154(12) 0.0172(12) -0.0012(9) -0.0004(9) -0.0027(9)
C20 0.054(2) 0.0216(15) 0.0231(15) -0.0056(12) 0.0002(14) 0.0058(14)
C12 0.0118(12) 0.0186(13) 0.0177(12) -0.0012(10) -0.0014(9) -0.0047(10)
C13 0.0135(12) 0.0164(12) 0.0176(13) 0.0001(10) -0.0002(10) -0.0032(10)
C15 0.0180(13) 0.0183(13) 0.0185(13) -0.0022(10) -0.0010(10) -0.0035(10)
C23 0.0273(16) 0.0300(16) 0.0196(14) -0.0025(11) 0.0050(11) -0.0048(12)
C4 0.0133(12) 0.0139(12) 0.0210(13) 0.0000(10) -0.0009(10) -0.0030(10)
C14 0.0124(12) 0.0181(13) 0.0170(12) 0.0008(10) -0.0010(9) -0.0028(10)
C16 0.0195(14) 0.0213(13) 0.0195(13) 0.0007(10) -0.0009(10) -0.0017(11)
C8 0.0116(12) 0.0164(12) 0.0185(12) 0.0015(10) -0.0017(9) -0.0033(10)
C25 0.0359(17) 0.0265(15) 0.0208(14) -0.0002(11) -0.0058(12) 0.0006(13)
C30 0.0225(14) 0.0192(13) 0.0193(13) 0.0017(10) -0.0010(10) -0.0067(11)
C19 0.0450(19) 0.0175(14) 0.0295(16) -0.0063(12) 0.0027(14) -0.0053(13)
N3 0.0193(11) 0.0153(11) 0.0203(11) -0.0016(9) 0.0005(9) -0.0047(9)
C17 0.0247(15) 0.0159(13) 0.0262(14) -0.0018(11) 0.0010(11) -0.0036(11)
C28 0.041(2) 0.061(2) 0.0310(18) -0.0069(16) -0.0077(15) -0.0080(18)
C21 0.054(2) 0.0352(18) 0.0317(18) -0.0079(14) 0.0107(16) 0.0015(16)
N2 0.0442(16) 0.0329(15) 0.0248(14) -0.0039(11) 0.0067(12) -0.0127(12)
C24 0.0351(17) 0.0266(15) 0.0166(13) 0.0029(11) 0.0028(12) -0.0030(13)
C27 0.0355(18) 0.0399(18) 0.0258(16) -0.0013(13) -0.0013(13) -0.0051(14)
C1 0.0150(13) 0.0182(13) 0.0222(13) -0.0032(10) -0.0016(10) -0.0030(10)
C11 0.0157(12) 0.0145(12) 0.0180(12) 0.0017(10) -0.0003(10) -0.0048(10)
C3 0.0143(12) 0.0156(12) 0.0187(13) -0.0001(10) -0.0016(10) -0.0021(10)
C26 0.0379(18) 0.0327(17) 0.0213(15) -0.0047(12) -0.0035(13) 0.0009(14)
N4 0.0415(16) 0.0203(13) 0.0282(13) -0.0038(10) -0.0048(11) -0.0023(11)
C22 0.069(3) 0.071(3) 0.060(3) -0.018(2) 0.031(2) 0.003(2)

loop_
_atom_type_symbol
_atom_type_description
_atom_type_scat_dispersion_real
_atom_type_scat_dispersion_imag
_atom_type_scat_source
C C 0.0033 0.0016 'International Tables Vol C Tables 4.2.6.8 and 6.1.1.4'
H H 0 0 'International Tables Vol C Tables 4.2.6.8 and 6.1.1.4'
N N 0.0061 0.0033 'International Tables Vol C Tables 4.2.6.8 and 6.1.1.4'
S S 0.1246 0.1234 'International Tables Vol C Tables 4.2.6.8 and 6.1.1.4'

loop_
_geom_angle_atom_site_label_1
_geom_angle_atom_site_label_2
_geom_angle_atom_site_label_3
_geom_angle
C4 S1 C1 91.61(12)
C14 S2 C16 92.01(13)
C5 N1 C29 117.8(2)
N2 C29 N1 174.3(3)
N1 C5 C3 131.7(2)
N1 C5 C6 121.9(2)
C3 C5 C6 106.5(2)
C11 C6 C7 121.8(2)
C11 C6 C5 129.5(2)
C7 C6 C5 108.7(2)
C19 C18 C17 112.4(2)
C19 C18 H18A 109.1
C17 C18 H18A 109.1
C19 C18 H18B 109.1
C17 C18 H18B 109.1
H18A C18 H18B 107.9
C1 C2 C3 111.6(2)
C1 C2 H2 124.2
C3 C2 H2 124.2
C8 C9 C10 121.8(2)
C8 C9 C14 132.3(2)
C10 C9 C14 105.9(2)
C11 C10 C9 121.7(2)
C11 C10 C12 129.3(2)
C9 C10 C12 108.9(2)
C8 C7 C6 121.8(2)
C8 C7 C4 132.5(2)
C6 C7 C4 105.7(2)
C21 C20 C19 114.7(3)
C21 C20 H20A 108.6
C19 C20 H20A 108.6
C21 C20 H20B 108.6
C19 C20 H20B 108.6
H20A C20 H20B 107.6
N3 C12 C13 132.1(2)
N3 C12 C10 121.4(2)
C13 C12 C10 106.5(2)
C14 C13 C15 113.7(2)
C14 C13 C12 107.4(2)
C15 C13 C12 138.9(2)
C16 C15 C13 111.8(2)
C16 C15 H15 124.1
C13 C15 H15 124.1
C16 C23 C24 113.7(2)
C16 C23 H23A 108.8
C24 C23 H23A 108.8
C16 C23 H23B 108.8
C24 C23 H23B 108.8
H23A C23 H23B 107.7
C3 C4 C7 111.5(2)
C3 C4 S1 111.92(19)
C7 C4 S1 136.6(2)
C13 C14 C9 111.3(2)
C13 C14 S2 111.50(19)
C9 C14 S2 137.2(2)
C15 C16 C23 129.8(3)
C15 C16 S2 111.0(2)
C23 C16 S2 119.2(2)
C7 C8 C9 116.2(2)
C7 C8 H8 121.9
C9 C8 H8 121.9
C24 C25 C26 113.9(2)
C24 C25 H25A 108.8
C26 C25 H25A 108.8
C24 C25 H25B 108.8
C26 C25 H25B 108.8
H25A C25 H25B 107.7
N4 C30 N3 172.4(3)
C18 C19 C20 114.2(2)
C18 C19 H19A 108.7
C20 C19 H19A 108.7
C18 C19 H19B 108.7
C20 C19 H19B 108.7
H19A C19 H19B 107.6
C12 N3 C30 119.8(2)
C1 C17 C18 112.8(2)
C1 C17 H17A 109
C18 C17 H17A 109
C1 C17 H17B 109
C18 C17 H17B 109
H17A C17 H17B 107.8
C27 C28 H28A 109.5
C27 C28 H28B 109.5
H28A C28 H28B 109.5
C27 C28 H28C 109.5
H28A C28 H28C 109.5
H28B C28 H28C 109.5
C20 C21 C22 113.3(3)
C20 C21 H21A 108.9
C22 C21 H21A 108.9
C20 C21 H21B 108.9
C22 C21 H21B 108.9
H21A C21 H21B 107.7
C25 C24 C23 113.6(2)
C25 C24 H24A 108.9
C23 C24 H24A 108.9
C25 C24 H24B 108.9
C23 C24 H24B 108.9
H24A C24 H24B 107.7
C28 C27 C26 113.5(3)
C28 C27 H27A 108.9
C26 C27 H27A 108.9
C28 C27 H27B 108.9
C26 C27 H27B 108.9
H27A C27 H27B 107.7
C2 C1 C17 128.9(2)
C2 C1 S1 111.6(2)
C17 C1 S1 119.53(19)
C6 C11 C10 116.7(2)
C6 C11 H11 121.7
C10 C11 H11 121.7
C4 C3 C2 113.3(2)
C4 C3 C5 107.7(2)
C2 C3 C5 139.0(2)
C27 C26 C25 113.7(3)
C27 C26 H26A 108.8
C25 C26 H26A 108.8
C27 C26 H26B 108.8
C25 C26 H26B 108.8
H26A C26 H26B 107.7
C21 C22 H22A 109.5
C21 C22 H22B 109.5
H22A C22 H22B 109.5
C21 C22 H22C 109.5
H22A C22 H22C 109.5
H22B C22 H22C 109.5

loop_
_geom_bond_atom_site_label_1
_geom_bond_atom_site_label_2
_geom_bond_distance
S1 C4 1.698(3)
S1 C1 1.744(3)
S2 C14 1.695(3)
S2 C16 1.746(3)
N1 C5 1.301(3)
N1 C29 1.345(3)
C29 N2 1.149(4)
C5 C3 1.461(4)
C5 C6 1.479(4)
C6 C11 1.379(3)
C6 C7 1.418(3)
C18 C19 1.518(4)
C18 C17 1.526(4)
C18 H18A 0.99
C18 H18B 0.99
C2 C1 1.369(4)
C2 C3 1.421(4)
C2 H2 0.95
C9 C8 1.393(3)
C9 C10 1.414(3)
C9 C14 1.468(4)
C10 C11 1.391(3)
C10 C12 1.473(4)
C7 C8 1.391(3)
C7 C4 1.466(3)
C20 C21 1.515(5)
C20 C19 1.525(4)
C20 H20A 0.99
C20 H20B 0.99
C12 N3 1.293(3)
C12 C13 1.469(3)
C13 C14 1.377(4)
C13 C15 1.411(4)
C15 C16 1.377(4)
C15 H15 0.95
C23 C16 1.493(4)
C23 C24 1.533(4)
C23 H23A 0.99
C23 H23B 0.99
C4 C3 1.373(4)
C8 H8 0.95
C25 C24 1.518(4)
C25 C26 1.522(4)
C25 H25A 0.99
C25 H25B 0.99
C30 N4 1.159(4)
C30 N3 1.338(3)
C19 H19A 0.99
C19 H19B 0.99
C17 C1 1.505(4)
C17 H17A 0.99
C17 H17B 0.99
C28 C27 1.518(5)
C28 H28A 0.98
C28 H28B 0.98
C28 H28C 0.98
C21 C22 1.529(5)
C21 H21A 0.99
C21 H21B 0.99
C24 H24A 0.99
C24 H24B 0.99
C27 C26 1.518(5)
C27 H27A 0.99
C27 H27B 0.99
C11 H11 0.95
C26 H26A 0.99
C26 H26B 0.99
C22 H22A 0.98
C22 H22B 0.98
C22 H22C 0.98

loop_
_geom_torsion_atom_site_label_1
_geom_torsion_atom_site_label_2
_geom_torsion_atom_site_label_3
_geom_torsion_atom_site_label_4
_geom_torsion
C29 N1 C5 C3 3.5(4)
C29 N1 C5 C6 -175.2(2)
N1 C5 C6 C11 -0.8(4)
C3 C5 C6 C11 -179.9(3)
N1 C5 C6 C7 177.8(2)
C3 C5 C6 C7 -1.2(3)
C8 C9 C10 C11 0.3(4)
C14 C9 C10 C11 -179.5(2)
C8 C9 C10 C12 178.6(2)
C14 C9 C10 C12 -1.1(3)
C11 C6 C7 C8 -0.4(4)
C5 C6 C7 C8 -179.2(2)
C11 C6 C7 C4 179.2(2)
C5 C6 C7 C4 0.4(3)
C11 C10 C12 N3 0.0(4)
C9 C10 C12 N3 -178.2(2)
C11 C10 C12 C13 178.7(2)
C9 C10 C12 C13 0.6(3)
N3 C12 C13 C14 178.8(3)
C10 C12 C13 C14 0.3(3)
N3 C12 C13 C15 0.2(5)
C10 C12 C13 C15 -178.4(3)
C14 C13 C15 C16 -0.3(3)
C12 C13 C15 C16 178.3(3)
C8 C7 C4 C3 -179.9(3)
C6 C7 C4 C3 0.6(3)
C8 C7 C4 S1 -1.9(5)
C6 C7 C4 S1 178.6(2)
C1 S1 C4 C3 -0.1(2)
C1 S1 C4 C7 -178.0(3)
C15 C13 C14 C9 178.0(2)
C12 C13 C14 C9 -1.0(3)
C15 C13 C14 S2 0.0(3)
C12 C13 C14 S2 -178.98(17)
C8 C9 C14 C13 -178.3(3)
C10 C9 C14 C13 1.3(3)
C8 C9 C14 S2 -1.1(5)
C10 C9 C14 S2 178.6(2)
C16 S2 C14 C13 0.2(2)
C16 S2 C14 C9 -177.1(3)
C13 C15 C16 C23 179.1(3)
C13 C15 C16 S2 0.4(3)
C24 C23 C16 C15 -96.8(4)
C24 C23 C16 S2 81.9(3)
C14 S2 C16 C15 -0.3(2)
C14 S2 C16 C23 -179.2(2)
C6 C7 C8 C9 -0.5(4)
C4 C7 C8 C9 -179.9(3)
C10 C9 C8 C7 0.6(4)
C14 C9 C8 C7 -179.8(2)
C17 C18 C19 C20 -174.6(3)
C21 C20 C19 C18 67.5(4)
C13 C12 N3 C30 -0.6(4)
C10 C12 N3 C30 177.8(2)
C19 C18 C17 C1 171.1(2)
C19 C20 C21 C22 176.8(3)
C26 C25 C24 C23 178.3(2)
C16 C23 C24 C25 72.2(3)
C3 C2 C1 C17 179.6(3)
C3 C2 C1 S1 -0.2(3)
C18 C17 C1 C2 17.3(4)
C18 C17 C1 S1 -163.0(2)
C4 S1 C1 C2 0.2(2)
C4 S1 C1 C17 -179.6(2)
C7 C6 C11 C10 1.2(4)
C5 C6 C11 C10 179.7(2)
C9 C10 C11 C6 -1.1(4)
C12 C10 C11 C6 -179.1(2)
C7 C4 C3 C2 178.4(2)
S1 C4 C3 C2 0.0(3)
C7 C4 C3 C5 -1.4(3)
S1 C4 C3 C5 -179.89(17)
C1 C2 C3 C4 0.2(3)
C1 C2 C3 C5 179.9(3)
N1 C5 C3 C4 -177.3(3)
C6 C5 C3 C4 1.6(3)
N1 C5 C3 C2 2.9(5)
C6 C5 C3 C2 -178.2(3)
C28 C27 C26 C25 -178.9(3)
C24 C25 C26 C27 -174.9(3)
